data_7241721
loop_
_publ_author_name
'Klepov, Vladislav V.'
'Kocevski, Vancho'
'Besmann, Theodore M.'
'zur Loye, Hans-Conrad'

_publ_section_title
;
 Dimensional reduction upon calcium incorporation in Cs0.3(Ca0.3Ln0.7)PS4
 and Cs0.5(Ca0.5Ln0.5)PS4
;
_journal_issue 4
_journal_name_full CrystEngComm
_journal_page_first 831
_journal_page_last 840
_journal_paper_doi 10.1039/D0CE01524E
_journal_volume 23
_journal_year 2021
_chemical_formula_moiety '0.06(Ca5.4 Cs5.4 Dy12.6 P18 S72)'
_chemical_formula_sum 'Ca0.3 Cs0.3 Dy0.7 P S4'
_chemical_formula_weight 324.86
_space_group_crystal_system trigonal
_space_group_IT_number 166
_space_group_name_Hall '-R 3 2"'
_space_group_name_H-M_alt 'R -3 m :H'
_audit_creation_date 2019-07-03
_audit_creation_method
;
Olex2 1.2
(compiled 2018.05.29 svn.r3508 for OlexSys, GUI svn.r5506)
;
_audit_update_record
;
2020-10-14 deposited with the CCDC.	2020-12-01 downloaded from the CCDC.
;
_cell_angle_alpha 90
_cell_angle_beta 90
_cell_angle_gamma 120
_cell_formula_units_Z 18
_cell_length_a 16.3288(4)
_cell_length_b 16.3288(4)
_cell_length_c 13.3220(4)
_cell_measurement_reflns_used 9871
_cell_measurement_temperature 301(2)
_cell_measurement_theta_max 32.93
_cell_measurement_theta_min 2.49
_cell_volume 3076.16(14)
_computing_molecular_graphics 'Olex2 (Dolomanov et al., 2009)'
_computing_publication_material 'Olex2 (Dolomanov et al., 2009)'
_computing_structure_refinement 'ShelXL (Sheldrick, 2015)'
_diffrn_ambient_temperature 301.39
_diffrn_measured_fraction_theta_full 0.997
_diffrn_measured_fraction_theta_max 0.998
_diffrn_measurement_device_type 'Bruker D8 QUEST'
_diffrn_measurement_method '\f and \w scans'
_diffrn_radiation_type MoK\a
_diffrn_radiation_wavelength 0.71073
_diffrn_reflns_av_R_equivalents 0.0355
_diffrn_reflns_av_unetI/netI 0.0101
_diffrn_reflns_Laue_measured_fraction_full 0.997
_diffrn_reflns_Laue_measured_fraction_max 0.998
_diffrn_reflns_limit_h_max 20
_diffrn_reflns_limit_h_min -21
_diffrn_reflns_limit_k_max 21
_diffrn_reflns_limit_k_min -21
_diffrn_reflns_limit_l_max 17
_diffrn_reflns_limit_l_min -17
_diffrn_reflns_number 23058
_diffrn_reflns_point_group_measured_fraction_full 0.997
_diffrn_reflns_point_group_measured_fraction_max 0.998
_diffrn_reflns_theta_full 25.242
_diffrn_reflns_theta_max 27.496
_diffrn_reflns_theta_min 2.495
_diffrn_standards_number 0
_exptl_absorpt_coefficient_mu 10.825
_exptl_absorpt_correction_T_max 0.2694
_exptl_absorpt_correction_T_min 0.2252
_exptl_absorpt_correction_type multi-scan
_exptl_absorpt_process_details
;
SADABS-2016/2 (Bruker,2016/2) was used for absorption correction.
wR2(int) was 0.0649 before and 0.0582 after correction.
The Ratio of minimum to maximum transmission is 0.8359.
The \l/2 correction factor is Not present.
;
_exptl_crystal_colour colourless
_exptl_crystal_density_diffrn 3.156
_exptl_crystal_description shard
_exptl_crystal_F_000 2659
_exptl_crystal_size_max 0.02
_exptl_crystal_size_mid 0.02
_exptl_crystal_size_min 0.01
_refine_diff_density_max 3.721
_refine_diff_density_min -3.719
_refine_diff_density_rms 0.217
_refine_ls_extinction_method none
_refine_ls_goodness_of_fit_ref 1.140
_refine_ls_hydrogen_treatment undef
_refine_ls_matrix_type full
_refine_ls_number_parameters 43
_refine_ls_number_reflns 878
_refine_ls_number_restraints 1
_refine_ls_restrained_S_all 1.140
_refine_ls_R_factor_all 0.0327
_refine_ls_R_factor_gt 0.0311
_refine_ls_shift/su_max 0.001
_refine_ls_shift/su_mean 0.000
_refine_ls_structure_factor_coef Fsqd
_refine_ls_weighting_details 'w=1/[\s^2^(Fo^2^)+(0.0458P)^2^+64.5478P] where P=(Fo^2^+2Fc^2^)/3'
_refine_ls_weighting_scheme calc
_refine_ls_wR_factor_gt 0.0876
_refine_ls_wR_factor_ref 0.0897
_reflns_Friedel_coverage 0.000
_reflns_number_gt 830
_reflns_number_total 878
_reflns_threshold_expression 'I > 2\s(I)'
_cod_data_source_file d0ce01524e2.cif
_cod_data_source_block Dy07
_cod_depositor_comments 'Adding full bibliography for 7241712--7241724.cif.'
_cod_original_cell_volume 3076.16(18)
_cod_original_sg_symbol_H-M 'R -3 m'
_cod_original_formula_sum 'Ca0.30 Cs0.30 Dy0.70 P S4'
_cod_database_code 7241721
_shelx_shelxl_version_number 2014/7
_shelx_space_group_comment
;
The symmetry employed for this shelxl refinement is uniquely defined
by the following loop, which should always be used as a source of
symmetry information in preference to the above space-group names.
They are only intended as comments.
;
_shelx_estimated_absorpt_t_max 0.899
_shelx_estimated_absorpt_t_min 0.813
_olex2_refinement_description
;
1. Shared sites
{Dy1, Ca1}
2. Uiso/Uaniso restraints and constraints
Uanis(Dy1) = Uanis(Ca1)
3. Others
 1*[Sof(Cs1)]+1*[Sof(Cs2)]+1*[Sof(Cs3)]=0.15 with esd of 0.0001
 Fixed Sof: Dy1(0.35) Ca1(0.15)
;
_olex2_submission_special_instructions 'No special instructions were received'

loop_
_space_group_symop_operation_xyz
'x, y, z'
'-y, x-y, z'
'-x+y, -x, z'
'y, x, -z'
'x-y, -y, -z'
'-x, -x+y, -z'
'x+2/3, y+1/3, z+1/3'
'-y+2/3, x-y+1/3, z+1/3'
'-x+y+2/3, -x+1/3, z+1/3'
'y+2/3, x+1/3, -z+1/3'
'x-y+2/3, -y+1/3, -z+1/3'
'-x+2/3, -x+y+1/3, -z+1/3'
'x+1/3, y+2/3, z+2/3'
'-y+1/3, x-y+2/3, z+2/3'
'-x+y+1/3, -x+2/3, z+2/3'
'y+1/3, x+2/3, -z+2/3'
'x-y+1/3, -y+2/3, -z+2/3'
'-x+1/3, -x+y+2/3, -z+2/3'
'-x, -y, -z'
'y, -x+y, -z'
'x-y, x, -z'
'-y, -x, z'
'-x+y, y, z'
'x, x-y, z'
'-x+2/3, -y+1/3, -z+1/3'
'y+2/3, -x+y+1/3, -z+1/3'
'x-y+2/3, x+1/3, -z+1/3'
'-y+2/3, -x+1/3, z+1/3'
'-x+y+2/3, y+1/3, z+1/3'
'x+2/3, x-y+1/3, z+1/3'
'-x+1/3, -y+2/3, -z+2/3'
'y+1/3, -x+y+2/3, -z+2/3'
'x-y+1/3, x+2/3, -z+2/3'
'-y+1/3, -x+2/3, z+2/3'
'-x+y+1/3, y+2/3, z+2/3'
'x+1/3, x-y+2/3, z+2/3'

loop_
_atom_site_label
_atom_site_type_symbol
_atom_site_fract_x
_atom_site_fract_y
_atom_site_fract_z
_atom_site_U_iso_or_equiv
_atom_site_adp_type
_atom_site_occupancy
_atom_site_site_symmetry_order
_atom_site_calc_flag
_atom_site_refinement_flags_posn
_atom_site_refinement_flags_adp
_atom_site_refinement_flags_occupancy
_atom_site_disorder_assembly
_atom_site_disorder_group
Dy1 Dy 0.0000 0.64404(3) 0.0000 0.02165(18) Uani 0.7 2 d S T P . .
Ca1 Ca 0.0000 0.64404(3) 0.0000 0.02165(18) Uani 0.3 2 d S T P . .
S1 S 0.19398(9) 0.80602(9) 0.00078(14) 0.0320(5) Uani 1 2 d S T P . .
S2 S -0.01937(10) 0.76149(11) -0.14771(11) 0.0315(3) Uani 1 1 d . . . . .
P1 P 0.16139(8) 0.83861(8) 0.13575(14) 0.0272(4) Uani 1 2 d S T P . .
S3 S 0.08987(16) 0.54494(8) 0.08631(15) 0.0307(4) Uani 1 2 d S T P . .
Cs1 Cs 0.3333 0.6667 0.1667 0.135(3) Uani 0.817(9) 12 d S T P . .
Cs2 Cs 0.0000 1.0000 0.0000 0.213(5) Uani 0.782(12) 12 d S T P . .
Cs3 Cs 0.0000 1.0000 -0.244(6) 0.32(5) Uani 0.101(6) 6 d S T P . .

loop_
_atom_site_aniso_label
_atom_site_aniso_U_11
_atom_site_aniso_U_22
_atom_site_aniso_U_33
_atom_site_aniso_U_23
_atom_site_aniso_U_13
_atom_site_aniso_U_12
Dy1 0.0244(3) 0.0226(2) 0.0186(3) -0.00045(7) -0.00091(15) 0.01218(13)
Ca1 0.0244(3) 0.0226(2) 0.0186(3) -0.00045(7) -0.00091(15) 0.01218(13)
S1 0.0312(7) 0.0312(7) 0.0193(8) -0.0073(4) 0.0073(4) 0.0047(8)
S2 0.0282(7) 0.0396(8) 0.0270(7) 0.0063(6) 0.0067(5) 0.0172(6)
P1 0.0248(6) 0.0248(6) 0.0166(8) -0.0054(4) 0.0054(4) 0.0010(8)
S3 0.0370(11) 0.0313(7) 0.0256(9) -0.0048(4) -0.0096(7) 0.0185(5)
Cs1 0.0303(9) 0.0303(9) 0.345(8) 0.000 0.000 0.0151(4)
Cs2 0.225(7) 0.225(7) 0.188(8) 0.000 0.000 0.113(3)
Cs3 0.027(5) 0.027(5) 0.90(14) 0.000 0.000 0.014(3)

loop_
_atom_type_symbol
_atom_type_description
_atom_type_scat_dispersion_real
_atom_type_scat_dispersion_imag
_atom_type_scat_source
Ca Ca 0.2262 0.3064 'International Tables Vol C Tables 4.2.6.8 and 6.1.1.4'
Cs Cs -0.3680 2.1192 'International Tables Vol C Tables 4.2.6.8 and 6.1.1.4'
Dy Dy -0.1892 4.4098 'International Tables Vol C Tables 4.2.6.8 and 6.1.1.4'
P P 0.1023 0.0942 'International Tables Vol C Tables 4.2.6.8 and 6.1.1.4'
S S 0.1246 0.1234 'International Tables Vol C Tables 4.2.6.8 and 6.1.1.4'

loop_
_geom_angle_atom_site_label_1
_geom_angle_atom_site_label_2
_geom_angle_atom_site_label_3
_geom_angle
_geom_angle_site_symmetry_1
_geom_angle_site_symmetry_3
_geom_angle_publ_flag
S1 Dy1 S1 137.71(10) 20_455 . ?
S2 Dy1 S1 69.39(5) 6 . ?
S2 Dy1 S1 70.24(5) 8_565 20_455 ?
S2 Dy1 S1 80.25(5) . . ?
S2 Dy1 S1 70.24(5) 16_454 . ?
S2 Dy1 S1 121.15(5) 16_454 20_455 ?
S2 Dy1 S1 69.39(5) . 20_455 ?
S2 Dy1 S1 80.25(5) 6 20_455 ?
S2 Dy1 S1 121.15(5) 8_565 . ?
S2 Dy1 S2 135.93(2) . 8_565 ?
S2 Dy1 S2 151.24(6) 8_565 16_454 ?
S2 Dy1 S2 135.93(2) 6 16_454 ?
S2 Dy1 S2 68.92(5) 6 8_565 ?
S2 Dy1 S2 87.49(6) . 6 ?
S2 Dy1 S2 68.92(5) . 16_454 ?
S2 Dy1 S3 86.22(5) 8_565 19_565 ?
S2 Dy1 S3 70.40(5) 8_565 . ?
S2 Dy1 S3 105.76(5) 6 . ?
S2 Dy1 S3 86.22(5) 16_454 . ?
S2 Dy1 S3 153.65(5) . . ?
S2 Dy1 S3 105.76(5) . 19_565 ?
S2 Dy1 S3 153.65(5) 6 19_565 ?
S2 Dy1 S3 70.40(5) 16_454 19_565 ?
S3 Dy1 S1 83.27(6) 19_565 20_455 ?
S3 Dy1 S1 83.27(6) . . ?
S3 Dy1 S1 134.45(6) . 20_455 ?
S3 Dy1 S1 134.45(6) 19_565 . ?
S3 Dy1 S3 72.16(6) . 19_565 ?
Dy1 S1 Dy1 162.29(10) 21_665 . ?
Dy1 S1 Cs3 98.41(7) . 31_564 ?
Dy1 S1 Cs3 98.41(7) 21_665 31_564 ?
Ca1 S1 Dy1 0.0 21_665 21_665 ?
Ca1 S1 Dy1 162.3 21_665 . ?
Ca1 S1 Cs3 98.41(7) 21_665 31_564 ?
P1 S1 Dy1 86.15(4) . . ?
P1 S1 Dy1 86.15(4) . 21_665 ?
P1 S1 Ca1 86.15(4) . 21_665 ?
P1 S1 Cs3 134.0(10) . 31_564 ?
Dy1 S2 Dy1 101.89(5) . 15_454 ?
Dy1 S2 Ca1 101.9 . 15_454 ?
Dy1 S2 Cs3 153.8(10) . . ?
Dy1 S2 Cs3 102.6(10) 15_454 . ?
Ca1 S2 Dy1 0.0 15_454 15_454 ?
Ca1 S2 Cs3 102.6(10) 15_454 . ?
P1 S2 Dy1 87.91(7) 20_455 . ?
P1 S2 Dy1 89.73(8) 20_455 15_454 ?
P1 S2 Ca1 89.73(8) 20_455 15_454 ?
P1 S2 Cs3 101.24(8) 20_455 . ?
Ca1 P1 Ca1 79.878(10) 21_665 26_455 ?
Ca1 P1 Ca1 83.47(4) 26_455 8_565 ?
Ca1 P1 Ca1 160.77(6) 21_665 8_565 ?
S1 P1 Ca1 130.07(6) . 8_565 ?
S1 P1 Ca1 58.15(3) . 21_665 ?
S1 P1 Ca1 130.07(6) . 26_455 ?
S1 P1 S2 109.77(8) . 6 ?
S1 P1 S2 109.77(8) . 21_665 ?
S1 P1 S3 109.09(14) . 26_455 ?
S2 P1 Ca1 55.28(5) 21_665 26_455 ?
S2 P1 Ca1 55.28(5) 6 8_565 ?
S2 P1 Ca1 120.14(8) 21_665 8_565 ?
S2 P1 Ca1 120.14(8) 6 26_455 ?
S2 P1 Ca1 142.95(10) 6 21_665 ?
S2 P1 Ca1 56.22(5) 21_665 21_665 ?
S2 P1 S2 107.21(14) 21_665 6 ?
S2 P1 S3 110.49(8) 6 26_455 ?
S2 P1 S3 110.49(8) 21_665 26_455 ?
S3 P1 Ca1 55.44(5) 26_455 8_565 ?
S3 P1 Ca1 55.44(5) 26_455 26_455 ?
S3 P1 Ca1 106.50(6) 26_455 21_665 ?
Dy1 S3 Dy1 107.84(6) . 19_565 ?
Dy1 S3 Ca1 107.8 . 19_565 ?
Dy1 S3 Cs1 122.30(4) 19_565 . ?
Dy1 S3 Cs1 122.30(4) . . ?
Dy1 S3 Cs3 98.0(5) . 31_564 ?
Dy1 S3 Cs3 98.0(5) 19_565 31_564 ?
Ca1 S3 Dy1 0.0 19_565 19_565 ?
Ca1 S3 Cs1 122.30(4) 19_565 . ?
Ca1 S3 Cs3 98.0(5) 19_565 31_564 ?
P1 S3 Dy1 89.04(7) 27 19_565 ?
P1 S3 Dy1 89.03(7) 27 . ?
P1 S3 Ca1 89.04(7) 27 19_565 ?
P1 S3 Cs1 116.50(9) 27 . ?
P1 S3 Cs3 167.9(9) 27 31_564 ?
Cs1 S3 Cs3 51.4(9) . 31_564 ?
S3 Cs1 S3 180.0 3_565 27 ?
S3 Cs1 S3 111.58(3) 26_455 25_565 ?
S3 Cs1 S3 68.42(3) 3_565 25_565 ?
S3 Cs1 S3 111.58(3) 26_455 27 ?
S3 Cs1 S3 68.42(3) . 27 ?
S3 Cs1 S3 180.0 . 25_565 ?
S3 Cs1 S3 180.0 26_455 2_665 ?
S3 Cs1 S3 111.58(3) 25_565 27 ?
S3 Cs1 S3 111.58(3) . 2_665 ?
S3 Cs1 S3 111.58(3) 3_565 2_665 ?
S3 Cs1 S3 68.42(3) 27 2_665 ?
S3 Cs1 S3 68.42(3) 25_565 2_665 ?
S3 Cs1 S3 68.42(3) . 26_455 ?
S3 Cs1 S3 68.42(3) 3_565 26_455 ?
S3 Cs1 S3 111.58(3) . 3_565 ?
Cs3 Cs1 S3 72.73(3) 13_545 27 ?
Cs3 Cs1 S3 107.27(3) 31_564 25_565 ?
Cs3 Cs1 S3 107.27(3) 13_545 . ?
Cs3 Cs1 S3 107.27(3) 31_564 27 ?
Cs3 Cs1 S3 107.27(3) 13_545 3_565 ?
Cs3 Cs1 S3 72.73(3) 13_545 26_455 ?
Cs3 Cs1 S3 72.73(3) 13_545 25_565 ?
Cs3 Cs1 S3 107.27(3) 31_564 26_455 ?
Cs3 Cs1 S3 72.73(3) 31_564 . ?
Cs3 Cs1 S3 107.27(3) 13_545 2_665 ?
Cs3 Cs1 S3 72.73(3) 31_564 3_565 ?
Cs3 Cs1 S3 72.73(3) 31_564 2_665 ?
Cs3 Cs1 Cs3 180.0 13_545 31_564 ?
Cs3 Cs2 Cs3 180.0 19_575 . ?
S1 Cs3 S1 111.9(9) 33_554 31_564 ?
S1 Cs3 S1 111.9(9) 32_454 31_564 ?
S1 Cs3 S1 111.9(9) 33_554 32_454 ?
S1 Cs3 S3 56.0(5) 32_454 32_454 ?
S1 Cs3 S3 128.9(19) 31_564 32_454 ?
S1 Cs3 S3 56.0(5) 33_554 32_454 ?
S2 Cs3 S1 91.61(3) . 33_554 ?
S2 Cs3 S1 91.62(4) 2_675 31_564 ?
S2 Cs3 S1 155.38(17) 3_465 31_564 ?
S2 Cs3 S1 49.14(3) 2_675 32_454 ?
S2 Cs3 S1 91.62(4) 23_455 31_564 ?
S2 Cs3 S1 91.61(4) 22_665 32_454 ?
S2 Cs3 S1 49.14(3) . 31_564 ?
S2 Cs3 S1 155.38(17) 23_455 32_454 ?
S2 Cs3 S1 49.14(3) 22_665 31_564 ?
S2 Cs3 S1 155.38(17) 2_675 33_554 ?
S2 Cs3 S1 155.38(17) 24_575 31_564 ?
S2 Cs3 S1 155.38(17) 22_665 33_554 ?
S2 Cs3 S1 49.14(3) 23_455 33_554 ?
S2 Cs3 S1 155.38(17) . 32_454 ?
S2 Cs3 S1 49.14(3) 3_465 33_554 ?
S2 Cs3 S1 49.14(3) 24_575 32_454 ?
S2 Cs3 S1 91.62(3) 3_465 32_454 ?
S2 Cs3 S1 91.62(3) 24_575 33_554 ?
S2 Cs3 S2 110.0(10) 2_675 . ?
S2 Cs3 S2 110.0(10) 22_665 24_575 ?
S2 Cs3 S2 64.2(4) 23_455 3_465 ?
S2 Cs3 S2 64.2(5) 22_665 . ?
S2 Cs3 S2 110.0(10) 2_675 3_465 ?
S2 Cs3 S2 48.6(3) 2_675 22_665 ?
S2 Cs3 S2 64.2(4) 2_675 24_575 ?
S2 Cs3 S2 141(2) 24_575 . ?
S2 Cs3 S2 110.0(10) 23_455 24_575 ?
S2 Cs3 S2 110.0(10) 3_465 . ?
S2 Cs3 S2 141(2) 22_665 3_465 ?
S2 Cs3 S2 141(2) 2_675 23_455 ?
S2 Cs3 S2 48.6(3) 24_575 3_465 ?
S2 Cs3 S2 110.0(10) 22_665 23_455 ?
S2 Cs3 S2 48.6(3) 23_455 . ?
S2 Cs3 S3 146.1(8) . 32_454 ?
S2 Cs3 S3 58.52(19) 24_575 32_454 ?
S2 Cs3 S3 103.9(3) 23_455 32_454 ?
S2 Cs3 S3 58.52(19) 3_465 32_454 ?
S2 Cs3 S3 146.1(8) 22_665 32_454 ?
S2 Cs3 S3 103.9(3) 2_675 32_454 ?
Cs1 Cs3 S1 73.1(10) 7_454 31_564 ?
Cs1 Cs3 S1 73.1(10) 7_454 33_554 ?
Cs1 Cs3 S1 73.1(10) 7_454 32_454 ?
Cs1 Cs3 S2 108.9(10) 7_454 3_465 ?
Cs1 Cs3 S2 108.9(10) 7_454 . ?
Cs1 Cs3 S2 108.9(10) 7_454 24_575 ?
Cs1 Cs3 S2 108.9(10) 7_454 22_665 ?
Cs1 Cs3 S2 108.9(10) 7_454 2_675 ?
Cs1 Cs3 S2 108.9(10) 7_454 23_455 ?
Cs1 Cs3 S3 55.8(9) 7_454 32_454 ?
Cs2 Cs3 S1 106.9(10) . 32_454 ?
Cs2 Cs3 S1 106.9(10) . 31_564 ?
Cs2 Cs3 S1 106.9(10) . 33_554 ?
Cs2 Cs3 S2 71.1(10) . . ?
Cs2 Cs3 S2 71.1(10) . 23_455 ?
Cs2 Cs3 S2 71.1(10) . 3_465 ?
Cs2 Cs3 S2 71.1(10) . 22_665 ?
Cs2 Cs3 S2 71.1(10) . 2_675 ?
Cs2 Cs3 S2 71.1(10) . 24_575 ?
Cs2 Cs3 S3 124.2(9) . 32_454 ?
Cs2 Cs3 Cs1 180.0 . 7_454 ?

loop_
_geom_bond_atom_site_label_1
_geom_bond_atom_site_label_2
_geom_bond_distance
_geom_bond_site_symmetry_2
_geom_bond_publ_flag
Dy1 S1 2.9412(4) 20_455 ?
Dy1 S1 2.9412(4) . ?
Dy1 S2 2.8734(15) . ?
Dy1 S2 2.8734(15) 6 ?
Dy1 S2 2.9040(15) 8_565 ?
Dy1 S2 2.9041(15) 16_454 ?
Dy1 S3 2.9103(12) . ?
Dy1 S3 2.9102(12) 19_565 ?
S1 Dy1 2.9412(4) 21_665 ?
S1 Ca1 2.9412(4) 21_665 ?
S1 P1 2.021(3) . ?
S1 Cs3 4.12(2) 31_564 ?
S2 Dy1 2.9041(15) 15_454 ?
S2 Ca1 2.9041(15) 15_454 ?
S2 P1 2.026(2) 20_455 ?
S2 Cs3 3.96(2) . ?
P1 Ca1 3.5332(14) 8_565 ?
P1 Ca1 3.5332(14) 26_455 ?
P1 Ca1 3.4549(10) 21_665 ?
P1 S2 2.026(2) 21_665 ?
P1 S2 2.026(2) 6 ?
P1 S3 2.053(3) 26_455 ?
S3 Dy1 2.9103(12) 19_565 ?
S3 Ca1 2.9103(12) 19_565 ?
S3 P1 2.053(3) 27 ?
S3 Cs1 3.605(2) . ?
S3 Cs3 4.16(4) 31_564 ?
Cs1 S3 3.605(2) 27 ?
Cs1 S3 3.605(2) 25_565 ?
Cs1 S3 3.605(2) 2_665 ?
Cs1 S3 3.605(2) 26_455 ?
Cs1 S3 3.605(2) 3_565 ?
Cs1 Cs3 3.41(8) 31_564 ?
Cs1 Cs3 3.41(8) 13_545 ?
Cs2 Cs3 3.25(8) 19_575 ?
Cs2 Cs3 3.25(8) . ?
Cs3 S1 4.12(2) 33_554 ?
Cs3 S1 4.12(2) 31_564 ?
Cs3 S1 4.12(2) 32_454 ?
Cs3 S2 3.96(2) 22_665 ?
Cs3 S2 3.96(2) 2_675 ?
Cs3 S2 3.96(2) 23_455 ?
Cs3 S2 3.96(2) 3_465 ?
Cs3 S2 3.96(2) 24_575 ?
Cs3 S3 4.16(4) 32_454 ?
Cs3 Cs1 3.41(8) 7_454 ?
